data_7039950
loop_
_publ_author_name
'K\"ohler, C'
'Rentschler, E.'

_publ_section_title
;
 Functionalized phosphonates as building units for multi-dimensional homo-
 and heterometallic 3d-4f inorganic-organic hybrid-materials.
;
_journal_issue 32
_journal_name_full 'Dalton transactions (Cambridge, England : 2003)'
_journal_page_first 12854
_journal_page_last 12861
_journal_paper_doi 10.1039/c6dt02023b
_journal_volume 45
_journal_year 2016
_chemical_formula_moiety 'C30 H27 Co Dy N6 O20 P6, 5(H2 O), 1.5(O)'
_chemical_formula_sum 'C30 H37 Co Dy N6 O26.5 P6'
_chemical_formula_weight 1312.90
_chemical_name_systematic Compound-3b
_space_group_crystal_system monoclinic
_space_group_IT_number 15
_space_group_name_Hall '-C 2yc'
_space_group_name_H-M_alt 'C 1 2/c 1'
_symmetry_space_group_name_Hall '-C 2yc'
_symmetry_space_group_name_H-M 'C 1 2/c 1'
_atom_sites_solution_hydrogens mixed
_atom_sites_solution_primary direct
_audit_creation_date 2016-07-09
_audit_creation_method
;
Olex2 1.2
(compiled 2015.01.26 svn.r3150 for OlexSys, GUI svn.r4998)
;
_audit_update_record
;
2016-07-09 deposited with the CCDC.
2016-07-18 downloaded from the CCDC.
;
_cell_angle_alpha 90
_cell_angle_beta 116.0600(10)
_cell_angle_gamma 90
_cell_formula_units_Z 8
_cell_length_a 25.1186(12)
_cell_length_b 17.0759(9)
_cell_length_c 22.9551(14)
_cell_measurement_reflns_used 2788
_cell_measurement_temperature 173.15
_cell_measurement_theta_max 23.350
_cell_measurement_theta_min 2.582
_cell_volume 8845.0(8)
_computing_cell_refinement 'SAINT v8.34A (Bruker, 2013)'
_computing_data_reduction 'SAINT v8.34A (Bruker, 2013)'
_computing_molecular_graphics 'Olex2 (Dolomanov et al., 2009)'
_computing_publication_material 'Olex2 (Dolomanov et al., 2009)'
_computing_structure_refinement 'ShelXL (Sheldrick, 2008)'
_computing_structure_solution 'ShelXT (Sheldrick, 2015)'
_diffrn_ambient_temperature 173.15
_diffrn_detector 'CCD area detector'
_diffrn_detector_area_resol_mean 5.6
_diffrn_detector_type 'Bruker SMART CCD 6000 area detector'
_diffrn_measured_fraction_theta_full 1.000
_diffrn_measured_fraction_theta_max 0.998
_diffrn_measurement_device 'three-circle diffractometer'
_diffrn_measurement_method '\w scans'
_diffrn_radiation_monochromator graphite
_diffrn_radiation_probe x-ray
_diffrn_radiation_type MoK\a
_diffrn_radiation_wavelength 0.71073
_diffrn_reflns_av_R_equivalents 0.0795
_diffrn_reflns_av_unetI/netI 0.1377
_diffrn_reflns_Laue_measured_fraction_full 1.000
_diffrn_reflns_Laue_measured_fraction_max 0.998
_diffrn_reflns_limit_h_max 20
_diffrn_reflns_limit_h_min -33
_diffrn_reflns_limit_k_max 19
_diffrn_reflns_limit_k_min -22
_diffrn_reflns_limit_l_max 30
_diffrn_reflns_limit_l_min -20
_diffrn_reflns_number 26124
_diffrn_reflns_point_group_measured_fraction_full 1.000
_diffrn_reflns_point_group_measured_fraction_max 0.998
_diffrn_reflns_theta_full 26.000
_diffrn_reflns_theta_max 27.953
_diffrn_reflns_theta_min 1.495
_diffrn_source 'sealed X-ray tube'
_diffrn_source_target Mo
_exptl_absorpt_coefficient_mu 2.371
_exptl_absorpt_correction_T_max 0.8198
_exptl_absorpt_correction_T_min 0.7169
_exptl_absorpt_correction_type multi-scan
_exptl_absorpt_process_details '[c.f. r.h. blessing, acta cryst. (1995), a51, 33-38]'
_exptl_crystal_colour 'clear yellow'
_exptl_crystal_colour_lustre clear
_exptl_crystal_colour_primary yellow
_exptl_crystal_density_diffrn 1.972
_exptl_crystal_description needle
_exptl_crystal_F_000 5232
_exptl_crystal_size_max 0.28
_exptl_crystal_size_mid 0.1
_exptl_crystal_size_min 0.02
_refine_diff_density_max 1.084
_refine_diff_density_min -1.212
_refine_diff_density_rms 0.166
_refine_ls_extinction_method none
_refine_ls_goodness_of_fit_ref 0.887
_refine_ls_hydrogen_treatment constr
_refine_ls_matrix_type full
_refine_ls_number_parameters 764
_refine_ls_number_reflns 10611
_refine_ls_number_restraints 99
_refine_ls_restrained_S_all 4.341
_refine_ls_R_factor_all 0.0998
_refine_ls_R_factor_gt 0.0526
_refine_ls_shift/su_max 0.001
_refine_ls_shift/su_mean 0.000
_refine_ls_structure_factor_coef Fsqd
_refine_ls_weighting_details 'w=1/[\s^2^(Fo^2^)+(0.0387P)^2^] where P=(Fo^2^+2Fc^2^)/3'
_refine_ls_weighting_scheme calc
_refine_ls_wR_factor_gt 0.1037
_refine_ls_wR_factor_ref 0.1174
_reflns_Friedel_coverage 0.000
_reflns_number_gt 6247
_reflns_number_total 10611
_reflns_threshold_expression 'I > 2\s(I)'
_cod_data_source_file c6dt02023b2.cif
_cod_data_source_block Compound-3b
_cod_depositor_comments 'Adding full bibliography for 7039946--7039953.cif.'
_cod_original_formula_sum 'C30 H37 Co Dy N6 O26.50 P6'
_cod_database_code 7039950
_shelx_space_group_comment
;
The symmetry employed for this shelxl refinement is uniquely defined
by the following loop, which should always be used as a source of
symmetry information in preference to the above space-group names.
They are only intended as comments.
;
_shelx_estimated_absorpt_t_max 0.954
_shelx_estimated_absorpt_t_min 0.556
_olex2_refinement_description
;
1. Fixed Uiso
 At 1.2 times of:
  All C(H) groups
 At 1.5 times of:
  All O(H) groups, All O(H,H) groups
2. Restrained distances
 O11-H11
 0.87 with sigma of 0.01
 P4A-H11
 1.945852 with sigma of 0.02
 Dy1-H11
 2.558956 with sigma of 0.02
3. Uiso/Uaniso restraints and constraints
Uanis(P4A) \\sim Ueq: with sigma of 0.001 and sigma for terminal atoms of 0.005
Uanis(O18A) \\sim Ueq, Uanis(O16A) \\sim Ueq, Uanis(O17A) \\sim Ueq: with sigma
of 0.001 and sigma for terminal atoms of 0.002
Uanis(O18A) \\sim Ueq, Uanis(P6A) \\sim Ueq: with sigma of 0.005 and sigma for
terminal atoms of 0.001
Uanis(O30) \\sim Ueq: with sigma of 0.01 and sigma for terminal atoms of 0.02
Uanis(O29) \\sim Ueq: with sigma of 0.01 and sigma for terminal atoms of 0.02
Uanis(O0AA) \\sim Ueq: with sigma of 0.01 and sigma for terminal atoms of 0.02
Uanis(O12A) \\sim Ueq: with sigma of 0.0005 and sigma for terminal atoms of
0.0005
Uanis(O10A) \\sim Ueq: with sigma of 0.009 and sigma for terminal atoms of 0.019
Uanis(O20) \\sim Ueq: with sigma of 0.01 and sigma for terminal atoms of 0.02
Uanis(O20A) \\sim Ueq: with sigma of 0.01 and sigma for terminal atoms of 0.02
Uanis(O19A) \\sim Ueq: with sigma of 0.01 and sigma for terminal atoms of 0.02
Uanis(O25) \\sim Ueq, Uanis(O28) \\sim Ueq: with sigma of 0.01 and sigma for
terminal atoms of 0.01
Uanis(O40) \\sim Ueq: with sigma of 0.01 and sigma for terminal atoms of 0.02
4. Others
 Sof(P4A)=Sof(O10A)=Sof(H11)=Sof(O12A)=1-FVAR(1)
 Sof(P4)=Sof(O10)=Sof(O12)=Sof(H12)=FVAR(1)
 Sof(P6A)=Sof(O16A)=Sof(O17A)=Sof(H17A)=Sof(O18A)=1-FVAR(2)
 Sof(P6)=Sof(O16)=Sof(H16)=Sof(O17)=Sof(O18)=FVAR(2)
 Sof(O20A)=Sof(H20C)=Sof(H20D)=1-FVAR(3)
 Sof(O20)=Sof(H20A)=Sof(H20B)=FVAR(3)
 Fixed Sof: O19(0.75) H19A(0.75) H19B(0.75) O19A(0.25) H19C(0.25) H19D(0.25)
 H24A(0.5) H24B(0.5) O25(0.25) H25A(0.25) H25B(0.25) O0AA(0.5) O29(0.25)
 O30(0.25) O40(0.25) H40A(0.25) H40B(0.25) O28(0.5)
5.a Riding coordinates:
 O11(H11), O19A(H19C,H19D), O24(H24A,H24B), O25(H25A,H25B), O40(H40A,H40B),
 O22(H22A,H22B), O27(H27A,H27B), O21(H21A,H21B)
5.b Free rotating group:
 O23(H23A,H23B)
5.c Rotating group:
 O19(H19A,H19B), O20(H20A,H20B), O20A(H20C,H20D)
5.d Aromatic/amide H refined with riding coordinates:
 C1(H1), C3(H3), C4(H4), C7(H7), C8(H8), C10(H10), C11(H11A), C13(H13A),
 C14(H14), C17(H17), C18(H18), C20(H20), C21(H21), C23(H23), C24(H24), C27(H27),
  C28(H28), C30(H30)
5.e Idealised tetrahedral OH refined as rotating group:
 O2(H2), O6(H6), O12(H12), O13(H13), O16(H16), O17A(H17A)
;
_shelx_shelxl_version_number 2014/7
_olex2_submission_special_instructions 'No special instructions were received'

loop_
_space_group_symop_operation_xyz
'x, y, z'
'-x, y, -z+1/2'
'x+1/2, y+1/2, z'
'-x+1/2, y+1/2, -z+1/2'
'-x, -y, -z'
'x, -y, z-1/2'
'-x+1/2, -y+1/2, -z'
'x+1/2, -y+1/2, z-1/2'

loop_
_atom_site_label
_atom_site_type_symbol
_atom_site_fract_x
_atom_site_fract_y
_atom_site_fract_z
_atom_site_U_iso_or_equiv
_atom_site_adp_type
_atom_site_occupancy
_atom_site_site_symmetry_order
_atom_site_calc_flag
_atom_site_refinement_flags_posn
_atom_site_refinement_flags_adp
_atom_site_refinement_flags_occupancy
_atom_site_disorder_assembly
_atom_site_disorder_group
Dy1 Dy 0.73783(2) 0.59379(2) 0.96674(2) 0.02089(9) Uani 1 1 d D . . . .
Co1 Co 0.64076(4) 0.72808(4) 0.65679(4) 0.0152(2) Uani 1 1 d . . . . .
P1 P 0.59447(9) 0.69234(10) 0.87457(10) 0.0247(4) Uani 1 1 d . . . . .
P2 P 0.61027(8) 0.53927(10) 0.43821(9) 0.0205(4) Uani 1 1 d . . . . .
P3 P 0.79485(8) 0.52374(11) 0.85713(9) 0.0244(4) Uani 1 1 d . . . . .
P4 P 0.66209(15) 0.92357(16) 0.46657(13) 0.0283(8) Uani 0.832(8) 1 d . . . A 1
P4A P 0.6851(9) 0.9006(10) 0.4616(8) 0.047(5) Uani 0.168(8) 1 d D U . A 2
P5 P 0.76330(8) 0.91903(9) 0.88102(9) 0.0202(4) Uani 1 1 d . . . . .
P6 P 0.4192(2) 0.7629(3) 0.4284(3) 0.0221(9) Uani 0.845(8) 1 d . . . B 1
P6A P 0.4273(13) 0.7449(14) 0.4282(15) 0.016(5) Uani 0.155(8) 1 d . U . B 2
O1 O 0.6550(2) 0.6674(3) 0.9244(2) 0.0309(12) Uani 1 1 d . . . . .
O2 O 0.5443(2) 0.6530(3) 0.8858(2) 0.0252(11) Uani 1 1 d . . . . .
H2 H 0.5508 0.6047 0.8914 0.038 Uiso 1 1 calc GR . . . .
O3 O 0.5859(3) 0.7788(3) 0.8672(3) 0.0404(14) Uani 1 1 d . . . . .
O4 O 0.6670(2) 0.4973(3) 0.4525(2) 0.0285(12) Uani 1 1 d . . . . .
O5 O 0.5539(2) 0.4968(3) 0.3951(2) 0.0307(12) Uani 1 1 d . . . . .
O6 O 0.6140(2) 0.6214(3) 0.4126(3) 0.0336(13) Uani 1 1 d . . . . .
H6 H 0.5834 0.6469 0.4062 0.050 Uiso 1 1 calc GR . . . .
O7 O 0.7531(2) 0.5471(3) 0.8849(2) 0.0321(12) Uani 1 1 d . . . . .
O8 O 0.7762(2) 0.4453(2) 0.8218(2) 0.0277(12) Uani 1 1 d . . . . .
O9 O 0.8592(2) 0.5212(4) 0.9026(3) 0.0532(17) Uani 1 1 d . . . . .
O10 O 0.6371(5) 0.8735(6) 0.4089(5) 0.065(3) Uani 0.832(8) 1 d . . . A 1
O10A O 0.621(3) 0.900(3) 0.418(3) 0.064(17) Uani 0.168(8) 1 d . U . A 2
O11 O 0.7077(2) 0.9817(3) 0.4760(3) 0.0497(17) Uani 1 1 d D . . . .
H11 H 0.7413 0.9818 0.5078 0.075 Uiso 0.168(8) 1 d DR . . A 2
O12 O 0.6105(3) 0.9626(4) 0.4761(4) 0.054(3) Uani 0.832(8) 1 d . . . A 1
H12 H 0.6236 1.0008 0.5016 0.081 Uiso 0.832(8) 1 calc GR . . A 1
O12A O 0.7219(14) 0.8836(17) 0.4286(18) 0.043(8) Uani 0.168(8) 1 d . U . A 2
O13 O 0.7614(2) 1.0093(2) 0.8901(3) 0.0321(13) Uani 1 1 d . . . . .
H13 H 0.7467 1.0188 0.9159 0.048 Uiso 1 1 calc GR . . . .
O14 O 0.7542(2) 0.8752(2) 0.9327(2) 0.0239(11) Uani 1 1 d . . . . .
O15 O 0.8171(2) 0.8962(3) 0.8731(2) 0.0286(11) Uani 1 1 d . . . . .
O16 O 0.4199(3) 0.6725(3) 0.4390(3) 0.0370(19) Uani 0.845(8) 1 d . . . B 1
H16 H 0.3849 0.6561 0.4254 0.056 Uiso 0.845(8) 1 calc GR . . B 1
O16A O 0.4558(13) 0.6872(16) 0.4148(16) 0.024(8) Uani 0.155(8) 1 d . U . B 2
O17 O 0.3618(2) 0.7980(4) 0.4165(3) 0.0354(18) Uani 0.845(8) 1 d . . . B 1
O17A O 0.3683(14) 0.7340(18) 0.4362(17) 0.028(9) Uani 0.155(8) 1 d . U . B 2
H17A H 0.3523 0.6912 0.4194 0.042 Uiso 0.155(8) 1 calc GR . . B 2
O18 O 0.4434(3) 0.7793(4) 0.3798(3) 0.0368(18) Uani 0.845(8) 1 d . . . B 1
O18A O 0.4169(14) 0.8191(18) 0.3874(17) 0.028(8) Uani 0.155(8) 1 d . U . B 2
O19 O 0.7483(4) 0.7097(4) 0.9036(5) 0.045(2) Uani 0.75 1 d . . . C 1
H19A H 0.7319 0.6983 0.8622 0.067 Uiso 0.75 1 d GR . . C 1
H19B H 0.7858 0.7202 0.9162 0.067 Uiso 0.75 1 d GR . . C 1
O19A O 0.7778(11) 0.7130(14) 0.9549(15) 0.054(7) Uani 0.25 1 d . U . C 2
H19C H 0.8187 0.7177 0.9823 0.081 Uiso 0.25 1 d R . . C 2
H19D H 0.7602 0.7562 0.9647 0.081 Uiso 0.25 1 d R . . C 2
O20 O 0.8335(7) 0.6469(13) 1.0150(8) 0.047(4) Uani 0.68(5) 1 d . U . C 1
H20A H 0.8354 0.6901 0.9933 0.071 Uiso 0.68(5) 1 d GR . . C 1
H20B H 0.8618 0.6135 1.0157 0.071 Uiso 0.68(5) 1 d GR . . C 1
O20A O 0.8467(14) 0.618(2) 1.042(3) 0.055(10) Uani 0.32(5) 1 d . U . C 2
H20C H 0.8689 0.5687 1.0577 0.083 Uiso 0.32(5) 1 d GR . . C 2
H20D H 0.8545 0.6482 1.0823 0.083 Uiso 0.32(5) 1 d GR . . C 2
N1 N 0.6041(2) 0.6758(3) 0.7042(3) 0.0125(11) Uani 1 1 d . . . . .
N2 N 0.6197(2) 0.6341(3) 0.6050(3) 0.0133(11) Uani 1 1 d . . . . .
N3 N 0.7169(2) 0.6803(3) 0.7112(3) 0.0190(13) Uani 1 1 d . . . . .
N4 N 0.6836(3) 0.7739(3) 0.6126(3) 0.0209(13) Uani 1 1 d . . . . .
N5 N 0.6537(2) 0.8217(3) 0.7084(3) 0.0141(11) Uani 1 1 d . . . . .
N6 N 0.5668(2) 0.7784(3) 0.6014(3) 0.0155(11) Uani 1 1 d . . . . .
C1 C 0.6020(3) 0.7013(3) 0.7580(3) 0.0178(14) Uani 1 1 d . . . . .
H1 H 0.6110 0.7547 0.7700 0.021 Uiso 1 1 calc R . . . .
C2 C 0.5872(3) 0.6534(3) 0.7968(3) 0.0176(14) Uani 1 1 d . . . . .
C3 C 0.5712(3) 0.5773(4) 0.7768(3) 0.0207(15) Uani 1 1 d . . . . .
H3 H 0.5607 0.5428 0.8025 0.025 Uiso 1 1 calc R . . . .
C4 C 0.5705(3) 0.5511(4) 0.7195(3) 0.0174(14) Uani 1 1 d . . . . .
H4 H 0.5583 0.4992 0.7047 0.021 Uiso 1 1 calc R . . . .
C5 C 0.5876(3) 0.6014(3) 0.6842(3) 0.0121(12) Uani 1 1 d . . . . .
C6 C 0.5916(3) 0.5793(3) 0.6250(3) 0.0127(13) Uani 1 1 d . . . . .
C7 C 0.5703(3) 0.5121(3) 0.5901(3) 0.0171(14) Uani 1 1 d . . . . .
H7 H 0.5517 0.4737 0.6049 0.021 Uiso 1 1 calc R . . . .
C8 C 0.5758(3) 0.4999(3) 0.5339(3) 0.0176(14) Uani 1 1 d . . . . .
H8 H 0.5602 0.4537 0.5093 0.021 Uiso 1 1 calc R . . . .
C9 C 0.6040(3) 0.5547(3) 0.5131(3) 0.0144(13) Uani 1 1 d . . . . .
C10 C 0.6263(3) 0.6202(3) 0.5516(3) 0.0159(14) Uani 1 1 d . . . . .
H10 H 0.6475 0.6574 0.5392 0.019 Uiso 1 1 calc R . . . .
C11 C 0.7291(3) 0.6290(3) 0.7601(3) 0.0176(14) Uani 1 1 d . . . . .
H11A H 0.6983 0.6150 0.7715 0.021 Uiso 1 1 calc R . . . .
C12 C 0.7846(3) 0.5957(4) 0.7944(3) 0.0206(15) Uani 1 1 d . . . . .
C13 C 0.8285(3) 0.6181(4) 0.7774(4) 0.0286(18) Uani 1 1 d . . . . .
H13A H 0.8674 0.5975 0.8005 0.034 Uiso 1 1 calc R . . . .
C14 C 0.8167(3) 0.6699(4) 0.7273(4) 0.034(2) Uani 1 1 d . . . . .
H14 H 0.8472 0.6847 0.7156 0.041 Uiso 1 1 calc R . . . .
C15 C 0.7607(3) 0.7000(4) 0.6943(4) 0.0226(16) Uani 1 1 d . . . . .
C16 C 0.7421(3) 0.7542(4) 0.6396(4) 0.0263(17) Uani 1 1 d . . . . .
C17 C 0.7788(4) 0.7846(5) 0.6142(5) 0.045(2) Uani 1 1 d . . . . .
H17 H 0.8197 0.7716 0.6325 0.054 Uiso 1 1 calc R . . D .
C18 C 0.7538(4) 0.8349(5) 0.5611(5) 0.051(3) Uani 1 1 d . . . E 1
H18 H 0.7782 0.8558 0.5430 0.061 Uiso 1 1 calc R . . E 1
C19 C 0.6955(4) 0.8549(4) 0.5343(4) 0.0320(19) Uani 1 1 d . . . . .
C20 C 0.6616(3) 0.8234(3) 0.5614(3) 0.0235(16) Uani 1 1 d . . . . .
H20 H 0.6208 0.8367 0.5435 0.028 Uiso 1 1 calc R . . . .
C21 C 0.6993(3) 0.8371(3) 0.7660(3) 0.0184(15) Uani 1 1 d . . . . .
H21 H 0.7324 0.8028 0.7813 0.022 Uiso 1 1 calc R . . . .
C22 C 0.7007(3) 0.9006(3) 0.8045(3) 0.0171(13) Uani 1 1 d . . . . .
C23 C 0.6520(3) 0.9489(3) 0.7810(3) 0.0196(15) Uani 1 1 d . . . . .
H23 H 0.6501 0.9914 0.8068 0.024 Uiso 1 1 calc R . . . .
C24 C 0.6066(3) 0.9367(4) 0.7212(3) 0.0215(15) Uani 1 1 d . . . . .
H24 H 0.5740 0.9719 0.7043 0.026 Uiso 1 1 calc R . . . .
C25 C 0.6084(3) 0.8718(3) 0.6851(3) 0.0180(14) Uani 1 1 d . . . . .
C26 C 0.5610(3) 0.8502(4) 0.6223(3) 0.0204(15) Uani 1 1 d . . . . .
C27 C 0.5140(3) 0.8977(4) 0.5846(4) 0.040(2) Uani 1 1 d . . . . .
H27 H 0.5109 0.9488 0.5991 0.048 Uiso 1 1 calc R . . . .
C28 C 0.4719(3) 0.8710(4) 0.5261(4) 0.041(2) Uani 1 1 d . . . . .
H28 H 0.4404 0.9044 0.4992 0.050 Uiso 1 1 calc R . . . .
C29 C 0.4752(3) 0.7955(4) 0.5064(3) 0.0213(15) Uani 1 1 d . . . . .
C30 C 0.5230(3) 0.7520(3) 0.5455(3) 0.0191(15) Uani 1 1 d . . . . .
H30 H 0.5258 0.6999 0.5326 0.023 Uiso 1 1 calc R . . . .
O24 O 0.5000 0.8477(5) 0.7500 0.086(4) Uani 1 2 d S T P . .
H24A H 0.5241 0.8108 0.7508 0.129 Uiso 0.5 1 d R . . . .
H24B H 0.4697 0.8490 0.7121 0.129 Uiso 0.5 1 d R . . . .
O25 O 0.5000 1.0126(13) 0.7500 0.110(8) Uani 0.5 2 d S TU P F 2
H25A H 0.4934 0.9632 0.7399 0.165 Uiso 0.25 1 d R . . F 2
H25B H 0.4954 1.0393 0.7159 0.165 Uiso 0.25 1 d R . . F 2
O0AA O 0.4862(11) 0.3922(8) 0.7273(10) 0.117(8) Uani 0.5 1 d . U . G 2
O29 O 0.5604(11) 0.1084(18) 0.7770(14) 0.076(9) Uani 0.25 1 d . U . H 1
O23 O 0.6696(3) 0.4215(4) 0.7362(4) 0.072(2) Uani 1 1 d . . . . .
H23A H 0.7030 0.4316 0.7696 0.108 Uiso 1 1 d G . . . .
H23B H 0.6612 0.3721 0.7359 0.108 Uiso 1 1 d G . . . .
O30 O 0.5507(16) -0.045(2) 0.830(2) 0.133(13) Uani 0.25 1 d . U . I 1
O40 O 0.9409(15) 0.4559(19) 0.9995(19) 0.128(13) Uani 0.25 1 d . U . J 2
H40A H 0.9186 0.4726 1.0170 0.192 Uiso 0.25 1 d R . . J 2
H40B H 0.9313 0.4800 0.9628 0.192 Uiso 0.25 1 d R . . J 2
O28 O 0.5611(6) 0.1887(10) 0.7955(9) 0.095(5) Uani 0.5 1 d . U . K 2
O22 O 0.5641(3) 0.7491(4) 0.4216(4) 0.084(2) Uani 1 1 d . . . . .
H22A H 0.5271 0.7354 0.4060 0.126 Uiso 1 1 d R . . . .
H22B H 0.5699 0.7755 0.3924 0.126 Uiso 1 1 d R . . . .
O27 O 0.4147(4) 0.6827(5) 0.2679(5) 0.122(3) Uani 1 1 d . . . L 1
H27A H 0.4168 0.6367 0.2528 0.183 Uiso 1 1 d R . . L 1
H27B H 0.4427 0.6873 0.3072 0.183 Uiso 1 1 d R . . L 1
O21 O 0.4917(4) 0.9211(4) 0.3627(5) 0.141(5) Uani 1 1 d . . . . .
H21A H 0.5202 0.8895 0.3864 0.212 Uiso 1 1 d R . . . .
H21B H 0.4596 0.8943 0.3408 0.212 Uiso 1 1 d R . . . .

loop_
_atom_site_aniso_label
_atom_site_aniso_U_11
_atom_site_aniso_U_22
_atom_site_aniso_U_33
_atom_site_aniso_U_23
_atom_site_aniso_U_13
_atom_site_aniso_U_12
Dy1 0.02613(19) 0.02195(16) 0.01792(18) -0.00454(14) 0.01273(15) -0.00337(15)
Co1 0.0231(5) 0.0126(4) 0.0120(5) -0.0028(3) 0.0096(4) -0.0031(3)
P1 0.0366(12) 0.0241(9) 0.0160(10) -0.0017(7) 0.0139(9) -0.0002(8)
P2 0.0264(11) 0.0241(9) 0.0155(10) -0.0047(7) 0.0136(9) -0.0003(8)
P3 0.0216(10) 0.0379(11) 0.0121(10) 0.0008(8) 0.0058(8) 0.0048(8)
P4 0.0312(17) 0.0277(14) 0.0204(14) 0.0035(10) 0.0061(13) -0.0081(12)
P4A 0.047(5) 0.047(5) 0.047(5) 0.0004(10) 0.021(2) -0.0005(10)
P5 0.0241(10) 0.0194(9) 0.0144(10) -0.0041(7) 0.0060(8) -0.0013(7)
P6 0.027(2) 0.018(2) 0.0179(16) -0.0042(15) 0.0066(14) 0.0040(15)
P6A 0.013(7) 0.014(7) 0.014(6) -0.002(5) 0.000(4) 0.001(5)
O1 0.028(3) 0.041(3) 0.018(3) -0.002(2) 0.006(3) 0.001(2)
O2 0.026(3) 0.035(3) 0.018(3) -0.001(2) 0.013(2) 0.004(2)
O3 0.073(4) 0.027(3) 0.028(3) -0.002(2) 0.029(3) 0.005(3)
O4 0.028(3) 0.036(3) 0.027(3) 0.000(2) 0.018(3) 0.011(2)
O5 0.030(3) 0.046(3) 0.017(3) -0.010(2) 0.011(2) -0.003(2)
O6 0.047(4) 0.036(3) 0.031(3) 0.006(2) 0.029(3) 0.009(2)
O7 0.032(3) 0.045(3) 0.020(3) -0.005(2) 0.013(3) 0.003(2)
O8 0.038(3) 0.024(2) 0.028(3) 0.011(2) 0.020(3) 0.012(2)
O9 0.028(3) 0.105(5) 0.020(3) -0.005(3) 0.006(3) -0.001(3)
O10 0.083(8) 0.047(6) 0.033(6) -0.001(4) -0.002(5) -0.003(5)
O10A 0.06(2) 0.05(2) 0.07(2) -0.004(16) 0.018(16) -0.013(16)
O11 0.057(4) 0.034(3) 0.036(4) 0.009(3) -0.001(3) -0.012(3)
O12 0.029(4) 0.042(4) 0.079(7) 0.010(4) 0.013(4) -0.006(3)
O12A 0.043(8) 0.043(8) 0.043(8) 0.0000(5) 0.019(3) 0.0000(5)
O13 0.032(3) 0.023(2) 0.029(4) -0.009(2) 0.002(3) -0.004(2)
O14 0.032(3) 0.030(2) 0.009(3) -0.003(2) 0.008(2) 0.002(2)
O15 0.027(3) 0.038(3) 0.016(3) 0.003(2) 0.005(2) 0.007(2)
O16 0.026(4) 0.031(3) 0.034(4) -0.003(3) -0.006(3) -0.005(3)
O16A 0.023(8) 0.024(8) 0.023(8) -0.001(2) 0.010(4) 0.000(2)
O17 0.027(4) 0.045(4) 0.021(4) -0.002(3) -0.002(3) 0.009(3)
O17A 0.028(9) 0.028(9) 0.028(9) -0.001(2) 0.012(4) 0.000(2)
O18 0.043(4) 0.046(4) 0.020(4) -0.006(3) 0.012(3) -0.005(3)
O18A 0.028(8) 0.028(8) 0.028(8) 0.0000(10) 0.012(4) 0.0001(10)
O19 0.062(6) 0.030(4) 0.062(7) -0.007(4) 0.044(6) -0.010(4)
O19A 0.040(13) 0.050(12) 0.067(16) -0.017(12) 0.017(12) -0.023(10)
O20 0.044(7) 0.074(9) 0.027(7) -0.004(6) 0.017(6) -0.023(6)
O20A 0.043(13) 0.055(14) 0.08(2) -0.013(13) 0.040(13) -0.001(10)
N1 0.015(3) 0.013(2) 0.010(3) -0.003(2) 0.006(2) -0.001(2)
N2 0.017(3) 0.013(2) 0.012(3) 0.000(2) 0.008(3) 0.004(2)
N3 0.024(3) 0.014(3) 0.023(3) -0.011(2) 0.014(3) -0.009(2)
N4 0.031(4) 0.011(3) 0.022(4) -0.007(2) 0.013(3) -0.007(2)
N5 0.021(3) 0.010(2) 0.011(3) 0.001(2) 0.008(3) -0.002(2)
N6 0.026(3) 0.016(3) 0.007(3) 0.000(2) 0.008(3) -0.005(2)
C1 0.022(4) 0.015(3) 0.016(4) -0.003(3) 0.008(3) 0.004(3)
C2 0.015(4) 0.022(3) 0.015(4) -0.003(3) 0.007(3) -0.002(3)
C3 0.022(4) 0.027(4) 0.013(4) 0.003(3) 0.007(3) -0.003(3)
C4 0.019(4) 0.020(3) 0.011(4) 0.000(3) 0.005(3) -0.004(3)
C5 0.013(3) 0.017(3) 0.007(3) -0.004(2) 0.005(3) -0.001(3)
C6 0.010(3) 0.019(3) 0.005(3) 0.001(2) 0.000(3) 0.001(2)
C7 0.016(4) 0.018(3) 0.018(4) -0.002(3) 0.008(3) -0.005(3)
C8 0.014(3) 0.021(3) 0.013(4) -0.003(3) 0.001(3) 0.000(3)
C9 0.012(3) 0.017(3) 0.013(4) 0.001(3) 0.004(3) 0.005(2)
C10 0.022(4) 0.015(3) 0.013(4) 0.000(2) 0.010(3) 0.000(3)
C11 0.022(4) 0.018(3) 0.016(4) -0.008(3) 0.012(3) -0.008(3)
C12 0.023(4) 0.018(3) 0.023(4) -0.012(3) 0.012(3) -0.006(3)
C13 0.019(4) 0.023(4) 0.041(5) -0.005(3) 0.011(4) 0.000(3)
C14 0.028(5) 0.030(4) 0.057(6) 0.001(4) 0.030(5) 0.000(3)
C15 0.028(4) 0.017(3) 0.027(4) -0.001(3) 0.017(4) -0.003(3)
C16 0.033(4) 0.022(4) 0.034(5) -0.007(3) 0.024(4) -0.007(3)
C17 0.032(5) 0.058(5) 0.054(7) 0.018(5) 0.027(5) -0.007(4)
C18 0.067(7) 0.052(5) 0.053(7) 0.015(5) 0.044(6) -0.011(5)
C19 0.048(5) 0.019(4) 0.031(5) 0.002(3) 0.019(4) -0.013(3)
C20 0.034(4) 0.018(3) 0.018(4) -0.002(3) 0.010(4) -0.004(3)
C21 0.025(4) 0.014(3) 0.017(4) 0.005(3) 0.010(3) 0.005(3)
C22 0.027(4) 0.015(3) 0.013(3) 0.000(3) 0.011(3) -0.003(3)
C23 0.026(4) 0.018(3) 0.016(4) -0.007(3) 0.011(3) -0.006(3)
C24 0.023(4) 0.020(3) 0.019(4) -0.003(3) 0.007(3) 0.000(3)
C25 0.025(4) 0.016(3) 0.013(4) -0.001(3) 0.009(3) -0.006(3)
C26 0.028(4) 0.021(3) 0.016(4) 0.000(3) 0.013(3) 0.002(3)
C27 0.038(5) 0.039(4) 0.025(5) -0.014(4) -0.003(4) 0.011(4)
C28 0.030(5) 0.042(5) 0.030(5) -0.011(4) -0.007(4) 0.017(4)
C29 0.022(4) 0.026(3) 0.016(4) -0.005(3) 0.008(3) -0.003(3)
C30 0.031(4) 0.014(3) 0.013(4) -0.001(3) 0.010(3) -0.001(3)
O24 0.049(6) 0.074(7) 0.112(11) 0.000 0.015(7) 0.000
O25 0.120(11) 0.111(11) 0.129(12) 0.000 0.083(9) 0.000
O0AA 0.125(16) 0.100(10) 0.128(19) 0.020(10) 0.057(14) 0.027(11)
O29 0.049(13) 0.121(17) 0.060(16) -0.033(13) 0.026(12) 0.009(12)
O23 0.048(4) 0.108(6) 0.060(5) -0.037(4) 0.023(4) -0.006(4)
O30 0.109(18) 0.20(2) 0.14(2) -0.011(16) 0.101(17) 0.024(15)
O40 0.12(2) 0.108(18) 0.11(2) -0.013(16) 0.015(16) 0.024(15)
O28 0.076(8) 0.117(9) 0.104(10) 0.028(7) 0.052(7) 0.013(7)
O22 0.092(6) 0.078(5) 0.093(7) 0.020(4) 0.051(6) 0.026(4)
O27 0.109(7) 0.138(8) 0.119(9) -0.021(7) 0.050(7) -0.005(6)
O21 0.087(6) 0.067(5) 0.236(14) 0.035(7) 0.040(8) 0.023(5)

loop_
_atom_type_symbol
_atom_type_description
_atom_type_scat_dispersion_real
_atom_type_scat_dispersion_imag
_atom_type_scat_source
C C 0.0033 0.0016 'International Tables Vol C Tables 4.2.6.8 and 6.1.1.4'
H H 0.0000 0.0000 'International Tables Vol C Tables 4.2.6.8 and 6.1.1.4'
Co Co 0.3494 0.9721 'International Tables Vol C Tables 4.2.6.8 and 6.1.1.4'
Dy Dy -0.1892 4.4098 'International Tables Vol C Tables 4.2.6.8 and 6.1.1.4'
N N 0.0061 0.0033 'International Tables Vol C Tables 4.2.6.8 and 6.1.1.4'
O O 0.0106 0.0060 'International Tables Vol C Tables 4.2.6.8 and 6.1.1.4'
P P 0.1023 0.0942 'International Tables Vol C Tables 4.2.6.8 and 6.1.1.4'

loop_
_geom_angle_atom_site_label_1
_geom_angle_atom_site_label_2
_geom_angle_atom_site_label_3
_geom_angle
_geom_angle_site_symmetry_1
_geom_angle_site_symmetry_3
O1 Dy1 O4 78.68(17) . 6_566
O1 Dy1 O11 152.08(19) . 4_646
O1 Dy1 O14 87.78(17) . 7_667
O1 Dy1 O19 68.0(2) . .
O1 Dy1 O19A 80.0(7) . .
O1 Dy1 O20 123.3(7) . .
O1 Dy1 O20A 135.6(8) . .
O4 Dy1 O11 75.78(18) 6_566 4_646
O4 Dy1 O14 91.08(17) 6_566 7_667
O4 Dy1 O19 136.2(3) 6_566 .
O4 Dy1 O19A 158.0(7) 6_566 .
O4 Dy1 O20 155.2(6) 6_566 .
O4 Dy1 O20A 138.4(13) 6_566 .
O7 Dy1 O1 107.77(18) . .
O7 Dy1 O4 92.77(18) . 6_566
O7 Dy1 O11 84.68(19) . 4_646
O7 Dy1 O14 164.43(17) . 7_667
O7 Dy1 O19 72.4(2) . .
O7 Dy1 O19A 88.4(7) . .
O7 Dy1 O20 90.9(3) . .
O7 Dy1 O20A 95.7(10) . .
O11 Dy1 O19 139.8(2) 4_646 .
O11 Dy1 O20A 64.6(11) 4_646 .
O14 Dy1 O11 81.65(18) 7_667 4_646
O14 Dy1 O19 114.3(2) 7_667 .
O14 Dy1 O19A 93.7(7) 7_667 .
O14 Dy1 O20 79.4(3) 7_667 .
O14 Dy1 O20A 71.7(11) 7_667 .
O19A Dy1 O11 126.2(7) . 4_646
O19A Dy1 O20A 63.2(14) . .
O20 Dy1 O11 80.2(7) . 4_646
O20 Dy1 O19 68.0(6) . .
N1 Co1 N2 83.8(2) . .
N1 Co1 N3 91.3(2) . .
N1 Co1 N4 174.7(2) . .
N1 Co1 N5 91.7(2) . .
N1 Co1 N6 91.0(2) . .
N2 Co1 N3 88.5(2) . .
N2 Co1 N4 94.5(2) . .
N2 Co1 N5 173.9(2) . .
N2 Co1 N6 92.3(2) . .
N4 Co1 N3 83.7(2) . .
N5 Co1 N3 95.7(2) . .
N5 Co1 N4 90.3(2) . .
N5 Co1 N6 83.6(2) . .
N6 Co1 N3 177.7(2) . .
N6 Co1 N4 94.1(2) . .
O1 P1 O2 112.1(3) . .
O1 P1 C2 105.8(3) . .
O2 P1 C2 105.3(3) . .
O3 P1 O1 114.4(3) . .
O3 P1 O2 111.1(3) . .
O3 P1 C2 107.5(3) . .
O4 P2 O5 116.2(3) . .
O4 P2 O6 107.9(3) . .
O4 P2 C9 109.4(3) . .
O5 P2 O6 112.6(3) . .
O5 P2 C9 104.1(3) . .
O6 P2 C9 106.0(3) . .
O7 P3 O8 110.4(3) . .
O7 P3 C12 105.9(3) . .
O8 P3 C12 105.5(3) . .
O9 P3 O7 117.0(3) . .
O9 P3 O8 109.4(3) . .
O9 P3 C12 107.9(3) . .
O10 P4 O12 108.9(6) . .
O10 P4 C19 104.4(5) . .
O11 P4 O10 121.9(6) . .
O11 P4 O12 109.6(4) . .
O11 P4 C19 105.9(4) . .
O12 P4 C19 104.7(4) . .
O10A P4A C19 108(3) . .
O11 P4A O10A 111(2) . .
O11 P4A C19 108.7(10) . .
O12A P4A O10A 113(3) . .
O12A P4A O11 92.0(15) . .
O12A P4A C19 122.8(19) . .
O13 P5 C22 103.8(3) . .
O14 P5 O13 111.3(3) . .
O14 P5 C22 108.2(3) . .
O15 P5 O13 110.9(3) . .
O15 P5 O14 115.2(3) . .
O15 P5 C22 106.6(3) . .
O16 P6 C29 101.5(4) . .
O17 P6 O16 111.9(5) . .
O17 P6 O18 117.7(5) . .
O17 P6 C29 109.3(4) . .
O18 P6 O16 108.5(5) . .
O18 P6 C29 106.5(4) . .
O16A P6A O17A 125(2) . .
O16A P6A O18A 116(3) . .
O16A P6A C29 112(2) . .
O17A P6A C29 101(2) . .
O18A P6A O17A 105(2) . .
O18A P6A C29 93.9(18) . .
P1 O1 Dy1 156.5(3) . .
P1 O2 H2 109.5 . .
P2 O4 Dy1 165.4(3) . 6_565
P2 O6 H6 109.5 . .
P3 O7 Dy1 150.0(3) . .
Dy1 O11 H11 53.4 4_656 .
P4 O11 Dy1 148.4(4) . 4_656
P4A O11 Dy1 161.2(8) . 4_656
P4A O11 H11 109.7 . .
P4 O12 H12 109.5 . .
P5 O13 H13 109.5 . .
P5 O14 Dy1 134.8(3) . 7_667
P6 O16 H16 109.5 . .
P6A O17A H17A 109.5 . .
Dy1 O19 H19A 109.3 . .
Dy1 O19 H19B 109.7 . .
H19A O19 H19B 109.2 . .
Dy1 O19A H19C 113.2 . .
Dy1 O19A H19D 112.7 . .
H19C O19A H19D 105.3 . .
Dy1 O20 H20A 110.4 . .
Dy1 O20 H20B 113.5 . .
H20A O20 H20B 107.1 . .
Dy1 O20A H20C 112.0 . .
Dy1 O20A H20D 115.3 . .
H20C O20A H20D 104.7 . .
C1 N1 Co1 126.6(4) . .
C1 N1 C5 119.3(5) . .
C5 N1 Co1 113.4(4) . .
C6 N2 Co1 113.9(4) . .
C10 N2 Co1 127.2(4) . .
C10 N2 C6 118.7(5) . .
C11 N3 Co1 127.4(4) . .
C11 N3 C15 118.8(6) . .
C15 N3 Co1 113.8(5) . .
C16 N4 Co1 113.5(5) . .
C20 N4 Co1 126.7(5) . .
C20 N4 C16 119.8(6) . .
C21 N5 Co1 127.4(4) . .
C25 N5 Co1 113.7(4) . .
C25 N5 C21 118.6(5) . .
C26 N6 Co1 113.2(4) . .
C26 N6 C30 118.3(6) . .
C30 N6 Co1 128.5(4) . .
N1 C1 H1 118.7 . .
N1 C1 C2 122.6(6) . .
C2 C1 H1 118.7 . .
C1 C2 P1 118.4(5) . .
C1 C2 C3 117.8(6) . .
C3 C2 P1 123.7(5) . .
C2 C3 H3 119.9 . .
C2 C3 C4 120.2(6) . .
C4 C3 H3 119.9 . .
C3 C4 H4 120.6 . .
C5 C4 C3 118.8(6) . .
C5 C4 H4 120.6 . .
N1 C5 C4 121.2(6) . .
N1 C5 C6 115.0(5) . .
C4 C5 C6 123.8(5) . .
N2 C6 C5 113.2(5) . .
N2 C6 C7 120.3(6) . .
C7 C6 C5 126.5(5) . .
C6 C7 H7 119.9 . .
C6 C7 C8 120.2(6) . .
C8 C7 H7 119.9 . .
C7 C8 H8 119.9 . .
C7 C8 C9 120.2(6) . .
C9 C8 H8 119.9 . .
C8 C9 P2 120.2(5) . .
C8 C9 C10 116.8(6) . .
C10 C9 P2 123.0(5) . .
N2 C10 C9 123.7(6) . .
N2 C10 H10 118.2 . .
C9 C10 H10 118.2 . .
N3 C11 H11A 118.5 . .
N3 C11 C12 122.9(6) . .
C12 C11 H11A 118.5 . .
C11 C12 P3 118.9(5) . .
C13 C12 P3 123.9(5) . .
C13 C12 C11 117.2(6) . .
C12 C13 H13A 119.7 . .
C12 C13 C14 120.7(7) . .
C14 C13 H13A 119.7 . .
C13 C14 H14 120.2 . .
C15 C14 C13 119.6(7) . .
C15 C14 H14 120.2 . .
N3 C15 C14 120.8(7) . .
N3 C15 C16 114.1(6) . .
C14 C15 C16 125.1(6) . .
N4 C16 C15 114.9(6) . .
N4 C16 C17 119.9(7) . .
C17 C16 C15 125.2(7) . .
C16 C17 H17 121.0 . .
C16 C17 C18 118.1(8) . .
C18 C17 H17 121.0 . .
C17 C18 H18 118.9 . .
C19 C18 C17 122.1(7) . .
C19 C18 H18 118.9 . .
C18 C19 P4 123.1(6) . .
C18 C19 C20 117.2(7) . .
C20 C19 P4 119.7(6) . .
C20 C19 P4A 138.3(9) . .
N4 C20 C19 123.0(7) . .
N4 C20 H20 118.5 . .
C19 C20 H20 118.5 . .
N5 C21 H21 118.3 . .
N5 C21 C22 123.5(6) . .
C22 C21 H21 118.3 . .
C21 C22 P5 121.7(5) . .
C23 C22 P5 121.6(5) . .
C23 C22 C21 116.7(6) . .
C22 C23 H23 119.6 . .
C24 C23 C22 120.7(6) . .
C24 C23 H23 119.6 . .
C23 C24 H24 120.4 . .
C23 C24 C25 119.3(6) . .
C25 C24 H24 120.4 . .
N5 C25 C24 121.0(6) . .
N5 C25 C26 114.7(5) . .
C24 C25 C26 124.2(6) . .
N6 C26 C25 114.4(6) . .
N6 C26 C27 120.5(6) . .
C27 C26 C25 125.1(6) . .
C26 C27 H27 120.0 . .
C28 C27 C26 119.9(7) . .
C28 C27 H27 120.0 . .
C27 C28 H28 120.0 . .
C27 C28 C29 120.0(7) . .
C29 C28 H28 120.0 . .
C28 C29 P6 118.6(6) . .
C28 C29 P6A 129.7(9) . .
C30 C29 P6 124.1(5) . .
C30 C29 P6A 112.9(9) . .
C30 C29 C28 117.1(6) . .
N6 C30 C29 124.0(6) . .
N6 C30 H30 118.0 . .
C29 C30 H30 118.0 . .
H24A O24 H24B 109.5 . .
H25A O25 H25B 109.5 . .
H23A O23 H23B 109.6 . .
H40A O40 H40B 109.3 . .
H22A O22 H22B 109.4 . .
H27A O27 H27B 109.4 . .
H21A O21 H21B 109.5 . .

loop_
_geom_bond_atom_site_label_1
_geom_bond_atom_site_label_2
_geom_bond_distance
_geom_bond_site_symmetry_2
Dy1 O1 2.252(5) .
Dy1 O4 2.276(4) 6_566
Dy1 O7 2.225(5) .
Dy1 O11 2.384(5) 4_646
Dy1 O14 2.291(5) 7_667
Dy1 O19 2.534(7) .
Dy1 O19A 2.34(2) .
Dy1 O20 2.342(12) .
Dy1 O20A 2.55(4) .
Co1 N1 1.925(5) .
Co1 N2 1.928(5) .
Co1 N3 1.946(6) .
Co1 N4 1.939(6) .
Co1 N5 1.931(5) .
Co1 N6 1.933(5) .
P1 O1 1.509(5) .
P1 O2 1.547(5) .
P1 O3 1.491(5) .
P1 C2 1.836(7) .
P2 O4 1.496(5) .
P2 O5 1.510(5) .
P2 O6 1.540(5) .
P2 C9 1.812(6) .
P3 O7 1.500(5) .
P3 O8 1.529(5) .
P3 O9 1.490(6) .
P3 C12 1.824(7) .
P4 O10 1.466(10) .
P4 O11 1.457(6) .
P4 O12 1.557(8) .
P4 C19 1.830(8) .
P4A O10A 1.49(6) .
P4A O11 1.477(14) .
P4A O12A 1.46(4) .
P4A C19 1.756(19) .
P5 O13 1.559(4) .
P5 O14 1.502(5) .
P5 O15 1.492(5) .
P5 C22 1.797(7) .
P6 O16 1.562(7) .
P6 O17 1.472(8) .
P6 O18 1.511(9) .
P6 C29 1.811(8) .
P6A O16A 1.33(4) .
P6A O17A 1.58(4) .
P6A O18A 1.53(4) .
P6A C29 1.87(3) .
O2 H2 0.8400 .
O4 Dy1 2.276(4) 6_565
O6 H6 0.8400 .
O11 Dy1 2.384(5) 4_656
O11 H11 0.8400 .
O12 H12 0.8400 .
O13 H13 0.8400 .
O14 Dy1 2.290(5) 7_667
O16 H16 0.8400 .
O17A H17A 0.8400 .
O19 H19A 0.8750 .
O19 H19B 0.8743 .
O19A H19C 0.9425 .
O19A H19D 0.9382 .
O20 H20A 0.9020 .
O20 H20B 0.9065 .
O20A H20C 0.9879 .
O20A H20D 0.9980 .
N1 C1 1.334(8) .
N1 C5 1.351(7) .
N2 C6 1.366(7) .
N2 C10 1.329(8) .
N3 C11 1.348(8) .
N3 C15 1.360(8) .
N4 C16 1.363(9) .
N4 C20 1.353(8) .
N5 C21 1.341(8) .
N5 C25 1.333(8) .
N6 C26 1.348(7) .
N6 C30 1.349(8) .
C1 H1 0.9500 .
C1 C2 1.375(9) .
C2 C3 1.378(8) .
C3 H3 0.9500 .
C3 C4 1.383(9) .
C4 H4 0.9500 .
C4 C5 1.372(8) .
C5 C6 1.457(8) .
C6 C7 1.367(8) .
C7 H7 0.9500 .
C7 C8 1.372(9) .
C8 H8 0.9500 .
C8 C9 1.379(8) .
C9 C10 1.383(8) .
C10 H10 0.9500 .
C11 H11A 0.9500 .
C11 C12 1.385(9) .
C12 C13 1.376(9) .
C13 H13A 0.9500 .
C13 C14 1.376(10) .
C14 H14 0.9500 .
C14 C15 1.371(9) .
C15 C16 1.461(10) .
C16 C17 1.388(9) .
C17 H17 0.9500 .
C17 C18 1.396(12) .
C18 H18 0.9500 .
C18 C19 1.359(11) .
C19 C20 1.365(9) .
C20 H20 0.9500 .
C21 H21 0.9500 .
C21 C22 1.390(8) .
C22 C23 1.373(9) .
C23 H23 0.9500 .
C23 C24 1.361(9) .
C24 H24 0.9500 .
C24 C25 1.396(8) .
C25 C26 1.458(9) .
C26 C27 1.378(9) .
C27 H27 0.9500 .
C27 C28 1.372(10) .
C28 H28 0.9500 .
C28 C29 1.381(9) .
C29 C30 1.362(9) .
C30 H30 0.9500 .
O24 H24A 0.8697 .
O24 H24B 0.8698 .
O25 H25A 0.8699 .
O25 H25B 0.8698 .
O0AA O0AA 0.97(4) 2_656
O23 H23A 0.8699 .
O23 H23B 0.8699 .
O40 H40A 0.8702 .
O40 H40B 0.8714 .
O22 H22A 0.8702 .
O22 H22B 0.8699 .
O27 H27A 0.8709 .
O27 H27B 0.8705 .
O21 H21A 0.8700 .
O21 H21B 0.8703 .

loop_
_geom_hbond_atom_site_label_D
_geom_hbond_atom_site_label_H
_geom_hbond_atom_site_label_A
_geom_hbond_distance_DH
_geom_hbond_distance_HA
_geom_hbond_distance_DA
_geom_hbond_angle_DHA
_geom_hbond_site_symmetry_A
O2 H2 O5 0.84 1.74 2.571(7) 171.9 6_566
O12 H12 O9 0.84 2.08 2.732(11) 134.7 4_656
O13 H13 O12A 0.84 1.85 2.42(3) 124.6 6_576
O16 H16 O15 0.84 1.83 2.626(7) 157.9 8_465
O19 H19B O17 0.87 1.93 2.738(10) 152.7 8_566
O20A H20D O3 1.00 1.90 2.68(3) 133.1 7_667

loop_
_geom_torsion_atom_site_label_1
_geom_torsion_atom_site_label_2
_geom_torsion_atom_site_label_3
_geom_torsion_atom_site_label_4
_geom_torsion
_geom_torsion_site_symmetry_4
Co1 N1 C1 C2 -164.8(5) .
Co1 N1 C5 C4 168.4(5) .
Co1 N1 C5 C6 -9.4(7) .
Co1 N2 C6 C5 -4.3(6) .
Co1 N2 C6 C7 175.4(5) .
Co1 N2 C10 C9 -172.5(5) .
Co1 N3 C11 C12 177.2(4) .
Co1 N3 C15 C14 -178.8(5) .
Co1 N3 C15 C16 1.1(7) .
Co1 N4 C16 C15 2.6(7) .
Co1 N4 C16 C17 -178.1(6) .
Co1 N4 C20 C19 177.9(5) .
Co1 N5 C21 C22 -169.8(4) .
Co1 N5 C25 C24 170.5(5) .
Co1 N5 C25 C26 -6.0(7) .
Co1 N6 C26 C25 -5.9(7) .
Co1 N6 C26 C27 172.5(6) .
Co1 N6 C30 C29 -172.9(5) .
P1 C2 C3 C4 -175.8(5) .
P2 C9 C10 N2 176.8(5) .
P3 C12 C13 C14 176.7(6) .
P4 C19 C20 N4 -178.2(5) .
P4A C19 C20 N4 162.1(11) .
P5 C22 C23 C24 176.1(5) .
P6 C29 C30 N6 175.3(5) .
P6A C29 C30 N6 173.8(12) .
O1 P1 C2 C1 -94.1(5) .
O1 P1 C2 C3 81.7(6) .
O2 P1 O1 Dy1 91.2(8) .
O2 P1 C2 C1 147.0(5) .
O2 P1 C2 C3 -37.1(6) .
O3 P1 O1 Dy1 -141.2(7) .
O3 P1 C2 C1 28.4(6) .
O3 P1 C2 C3 -155.7(6) .
O4 P2 C9 C8 -91.1(5) .
O4 P2 C9 C10 89.1(6) .
O5 P2 O4 Dy1 -20.2(14) 6_565
O5 P2 C9 C8 33.8(6) .
O5 P2 C9 C10 -146.0(5) .
O6 P2 O4 Dy1 -147.8(12) 6_565
O6 P2 C9 C8 152.7(5) .
O6 P2 C9 C10 -27.0(6) .
O7 P3 C12 C11 -31.8(6) .
O7 P3 C12 C13 150.0(6) .
O8 P3 O7 Dy1 135.4(6) .
O8 P3 C12 C11 85.3(5) .
O8 P3 C12 C13 -92.9(6) .
O9 P3 O7 Dy1 9.3(8) .
O9 P3 C12 C11 -157.8(5) .
O9 P3 C12 C13 23.9(7) .
O10 P4 O11 Dy1 165.6(7) 4_656
O10 P4 C19 C18 95.3(9) .
O10 P4 C19 C20 -86.7(8) .
O10A P4A O11 Dy1 141(3) 4_656
O10A P4A C19 C20 -4(3) .
O11 P4 C19 C18 -34.5(9) .
O11 P4 C19 C20 143.4(6) .
O11 P4A C19 C20 116.6(11) .
O12 P4 O11 Dy1 36.7(8) 4_656
O12 P4 C19 C18 -150.3(7) .
O12 P4 C19 C20 27.7(7) .
O12A P4A O11 Dy1 -103(3) 4_656
O12A P4A C19 C20 -138.1(18) .
O13 P5 O14 Dy1 -19.3(5) 7_667
O13 P5 C22 C21 153.2(5) .
O13 P5 C22 C23 -26.4(6) .
O14 P5 C22 C21 -88.5(5) .
O14 P5 C22 C23 91.9(5) .
O15 P5 O14 Dy1 108.1(4) 7_667
O15 P5 C22 C21 36.0(6) .
O15 P5 C22 C23 -143.6(5) .
O16 P6 C29 C28 -154.1(6) .
O16 P6 C29 C30 30.4(8) .
O16A P6A C29 C28 154.1(19) .
O16A P6A C29 C30 -19(3) .
O17 P6 C29 C28 -35.8(8) .
O17 P6 C29 C30 148.8(6) .
O17A P6A C29 C28 -71(2) .
O17A P6A C29 C30 115.4(15) .
O18 P6 C29 C28 92.4(7) .
O18 P6 C29 C30 -83.1(7) .
O18A P6A C29 C28 34(2) .
O18A P6A C29 C30 -138.9(16) .
N1 C1 C2 P1 172.8(5) .
N1 C1 C2 C3 -3.4(10) .
N1 C5 C6 N2 9.0(8) .
N1 C5 C6 C7 -170.6(6) .
N2 C6 C7 C8 -1.5(9) .
N3 C11 C12 P3 -177.4(5) .
N3 C11 C12 C13 1.0(9) .
N3 C15 C16 N4 -2.4(9) .
N3 C15 C16 C17 178.2(7) .
N4 C16 C17 C18 -0.2(12) .
N5 C21 C22 P5 -179.4(5) .
N5 C21 C22 C23 0.2(9) .
N5 C25 C26 N6 7.9(8) .
N5 C25 C26 C27 -170.4(7) .
N6 C26 C27 C28 1.8(12) .
C1 N1 C5 C4 -2.1(9) .
C1 N1 C5 C6 -179.9(5) .
C1 C2 C3 C4 0.1(10) .
C2 P1 O1 Dy1 -23.1(8) .
C2 C3 C4 C5 1.9(10) .
C3 C4 C5 N1 -1.0(9) .
C3 C4 C5 C6 176.6(6) .
C4 C5 C6 N2 -168.7(6) .
C4 C5 C6 C7 11.7(10) .
C5 N1 C1 C2 4.4(9) .
C5 C6 C7 C8 178.1(6) .
C6 N2 C10 C9 3.0(9) .
C6 C7 C8 C9 1.4(10) .
C7 C8 C9 P2 -179.1(5) .
C7 C8 C9 C10 0.7(9) .
C8 C9 C10 N2 -3.0(9) .
C9 P2 O4 Dy1 97.3(13) 6_565
C10 N2 C6 C5 179.7(5) .
C10 N2 C6 C7 -0.7(9) .
C11 N3 C15 C14 -1.7(9) .
C11 N3 C15 C16 178.2(6) .
C11 C12 C13 C14 -1.5(10) .
C12 P3 O7 Dy1 -110.9(6) .
C12 C13 C14 C15 0.5(11) .
C13 C14 C15 N3 1.1(11) .
C13 C14 C15 C16 -178.7(7) .
C14 C15 C16 N4 177.4(6) .
C14 C15 C16 C17 -1.9(12) .
C15 N3 C11 C12 0.6(9) .
C15 C16 C17 C18 179.1(8) .
C16 N4 C20 C19 0.5(10) .
C16 C17 C18 C19 0.6(14) .
C17 C18 C19 P4 177.6(7) .
C17 C18 C19 C20 -0.4(13) .
C18 C19 C20 N4 -0.1(11) .
C19 P4 O11 Dy1 -75.6(7) 4_656
C19 P4A O11 Dy1 23(4) 4_656
C20 N4 C16 C15 -179.7(6) .
C20 N4 C16 C17 -0.3(10) .
C21 N5 C25 C24 -3.6(9) .
C21 N5 C25 C26 179.9(5) .
C21 C22 C23 C24 -3.5(9) .
C22 P5 O14 Dy1 -132.7(4) 7_667
C22 C23 C24 C25 3.4(10) .
C23 C24 C25 N5 0.3(10) .
C23 C24 C25 C26 176.5(6) .
C24 C25 C26 N6 -168.4(6) .
C24 C25 C26 C27 13.2(11) .
C25 N5 C21 C22 3.4(9) .
C25 C26 C27 C28 -180.0(8) .
C26 N6 C30 C29 4.7(10) .
C26 C27 C28 C29 2.7(13) .
C27 C28 C29 P6 -179.2(7) .
C27 C28 C29 P6A -176.3(15) .
C27 C28 C29 C30 -3.5(12) .
C28 C29 C30 N6 -0.3(11) .
C30 N6 C26 C25 176.2(6) .
C30 N6 C26 C27 -5.4(9) .
